data_7031135
loop_
_publ_author_name
'Su, Cheng-Yong'
'Liao, Sen'
'Wanner, Matthias'
'Fiedler, Jan'
'Zhang, Cheng'
'Kang, Bei-Sheng'
'Kaim, Wolfgang'

_publ_section_title
;
 The copper(i)/copper(ii) transition in complexes with
 8-alkylthioquinoline based multidentate ligandsElectronic supplementary
 information (ESI) available. Schemes S1 and S2, Figs. S1--S7, selected
 bond lengths and angles and preparation of complexes. See
 http://www.rsc.org/suppdata/dt/b2/b208120m/
;
_journal_issue 2
_journal_name_full 'Dalton Transactions'
_journal_page_first 189
_journal_paper_doi 10.1039/b208120m
_journal_year 2003
_chemical_formula_sum 'C22 H20 Cl Cu N3 O8 S2'
_chemical_formula_weight 617.52
_chemical_name_systematic
; 
? 
;
_space_group_IT_number 2
_symmetry_cell_setting triclinic
_symmetry_space_group_name_Hall '-P 1'
_symmetry_space_group_name_H-M 'P -1'
_atom_sites_solution_hydrogens geom
_atom_sites_solution_primary direct
_atom_sites_solution_secondary difmap
_audit_creation_method SHELXL-97
_cell_angle_alpha 73.69(1)
_cell_angle_beta 73.39(1)
_cell_angle_gamma 73.28(1)
_cell_formula_units_Z 2
_cell_length_a 8.2320(10)
_cell_length_b 12.670(2)
_cell_length_c 13.103(2)
_cell_measurement_reflns_used CCD
_cell_measurement_temperature 293(2)
_cell_volume 1224.5(3)
_computing_structure_refinement 'SHELXL-97 (Sheldrick, 1997)'
_computing_structure_solution 'SHELXS-97 (Sheldrick, 1990)'
_diffrn_ambient_temperature 293(2)
_diffrn_measured_fraction_theta_full 0.978
_diffrn_measured_fraction_theta_max 0.978
_diffrn_measurement_device_type 'Bruker smart ccd'
_diffrn_radiation_monochromator graphite
_diffrn_radiation_source 'fine-focus sealed tube'
_diffrn_radiation_type MoK\a
_diffrn_radiation_wavelength 0.71073
_diffrn_reflns_av_R_equivalents 0.0377
_diffrn_reflns_av_sigmaI/netI 0.0814
_diffrn_reflns_limit_h_max 10
_diffrn_reflns_limit_h_min -10
_diffrn_reflns_limit_k_max 16
_diffrn_reflns_limit_k_min -16
_diffrn_reflns_limit_l_max 14
_diffrn_reflns_limit_l_min -17
_diffrn_reflns_number 8306
_diffrn_reflns_theta_full 27.61
_diffrn_reflns_theta_max 27.61
_diffrn_reflns_theta_min 1.66
_exptl_absorpt_coefficient_mu 1.226
_exptl_absorpt_correction_T_max 0.928
_exptl_absorpt_correction_T_min 0.544
_exptl_absorpt_correction_type SADABS
_exptl_crystal_colour Green
_exptl_crystal_density_diffrn 1.675
_exptl_crystal_density_method 'not measured'
_exptl_crystal_description Block
_exptl_crystal_F_000 630
_exptl_crystal_size_max 0.25
_exptl_crystal_size_mid 0.23
_exptl_crystal_size_min 0.16
_refine_diff_density_max 0.855
_refine_diff_density_min -1.237
_refine_diff_density_rms 0.108
_refine_ls_extinction_method none
_refine_ls_goodness_of_fit_ref 0.969
_refine_ls_hydrogen_treatment geom
_refine_ls_matrix_type full
_refine_ls_number_parameters 370
_refine_ls_number_reflns 5563
_refine_ls_number_restraints 110
_refine_ls_restrained_S_all 1.005
_refine_ls_R_factor_all 0.1093
_refine_ls_R_factor_gt 0.0672
_refine_ls_shift/su_max 0.015
_refine_ls_shift/su_mean 0.001
_refine_ls_structure_factor_coef Fsqd
_refine_ls_weighting_details 'calc w=1/[\s^2^(Fo^2^)+(0.1088P)^2^+0.0000P] where P=(Fo^2^+2Fc^2^)/3'
_refine_ls_weighting_scheme calc
_refine_ls_wR_factor_gt 0.1711
_refine_ls_wR_factor_ref 0.1975
_reflns_number_gt 3204
_reflns_number_total 5563
_reflns_threshold_expression >2sigma(I)
_cod_data_source_file b208120m.txt
_cod_data_source_block 8
_cod_depositor_comments
;
The following automatic conversions were performed:

'_symmetry_cell_setting' value 'Triclinic' changed to 'triclinic'
according to
/usr/data/users/saulius/automatic-downloads/retrospective/RSC/lib/dictionaries/cif_core.dic
dictionary named 'cif_core.dic' version 2.4.2 from 2011-04-26.

Automatic conversion script
Id: cif_fix_values 2281 2013-09-26 08:29:07Z andrius 
;
_cod_original_sg_symbol_H-M P-1
_cod_database_code 7031135

loop_
_symmetry_equiv_pos_as_xyz
'x, y, z'
'-x, -y, -z'

loop_
_atom_site_label
_atom_site_type_symbol
_atom_site_fract_x
_atom_site_fract_y
_atom_site_fract_z
_atom_site_U_iso_or_equiv
_atom_site_adp_type
_atom_site_occupancy
_atom_site_symmetry_multiplicity
_atom_site_calc_flag
_atom_site_refinement_flags
_atom_site_disorder_assembly
_atom_site_disorder_group
Cu1 Cu 0.06101(8) 0.24362(5) 0.83647(5) 0.0376(2) Uani 1 1 d . . .
S1 S 0.19736(18) 0.04461(10) 0.84675(12) 0.0435(3) Uani 1 1 d . . .
S2 S 0.10122(18) 0.43469(11) 0.77317(12) 0.0447(4) Uani 1 1 d . . .
O1 O 0.3793(5) 0.2284(3) 0.7479(4) 0.0608(11) Uani 1 1 d . . .
N1 N 0.0206(5) 0.2390(3) 0.6967(3) 0.0357(9) Uani 1 1 d . . .
N2 N 0.1086(5) 0.2524(3) 0.9732(4) 0.0390(10) Uani 1 1 d . . .
C1 C 0.2726(8) -0.0428(5) 0.6667(6) 0.0570(16) Uani 1 1 d . . .
H1 H 0.3340 -0.1071 0.7065 0.068 Uiso 1 1 calc R . .
C2 C 0.2632(10) -0.0403(6) 0.5612(6) 0.075(2) Uani 1 1 d . . .
H2 H 0.3222 -0.1026 0.5306 0.090 Uiso 1 1 calc R . .
C3 C 0.1699(9) 0.0509(6) 0.5021(6) 0.0679(19) Uani 1 1 d . . .
H3 H 0.1652 0.0508 0.4320 0.082 Uiso 1 1 calc R . .
C4 C 0.0803(8) 0.1456(5) 0.5483(5) 0.0507(14) Uani 1 1 d . . .
C5 C -0.0256(8) 0.2404(5) 0.4937(5) 0.0574(16) Uani 1 1 d . . .
H5 H -0.0397 0.2423 0.4252 0.069 Uiso 1 1 calc R . .
C6 C -0.1057(8) 0.3276(5) 0.5421(5) 0.0553(15) Uani 1 1 d . . .
H6 H -0.1791 0.3897 0.5082 0.066 Uiso 1 1 calc R . .
C7 C -0.0791(7) 0.3258(4) 0.6438(5) 0.0461(13) Uani 1 1 d . . .
H7 H -0.1339 0.3881 0.6750 0.055 Uiso 1 1 calc R . .
C8 C 0.0972(6) 0.1454(4) 0.6527(4) 0.0391(11) Uani 1 1 d . . .
C9 C 0.1923(7) 0.0482(4) 0.7108(5) 0.0401(12) Uani 1 1 d . . .
C10 C 0.4247(7) 0.0361(5) 0.8354(5) 0.0544(15) Uani 1 1 d . . .
H10A H 0.4388 0.0441 0.9036 0.065 Uiso 1 1 calc R . .
H10B H 0.4912 -0.0381 0.8241 0.065 Uiso 1 1 calc R . .
C11 C 0.4979(7) 0.1238(5) 0.7443(5) 0.0560(15) Uani 1 1 d . . .
H11A H 0.6093 0.1275 0.7527 0.067 Uiso 1 1 calc R . .
H11B H 0.5152 0.1047 0.6747 0.067 Uiso 1 1 calc R . .
C12 C 0.4452(8) 0.3260(5) 0.6995(5) 0.0569(15) Uani 1 1 d . . .
H12A H 0.5370 0.3139 0.6355 0.068 Uiso 1 1 calc R . .
H12B H 0.4931 0.3438 0.7505 0.068 Uiso 1 1 calc R . .
C13 C 0.2999(8) 0.4203(5) 0.6681(5) 0.0556(15) Uani 1 1 d . . .
H13A H 0.2738 0.4097 0.6045 0.067 Uiso 1 1 calc R . .
H13B H 0.3388 0.4903 0.6472 0.067 Uiso 1 1 calc R . .
C14 C 0.0894(8) 0.1724(5) 1.0610(5) 0.0496(14) Uani 1 1 d . . .
H14 H 0.0452 0.1134 1.0591 0.060 Uiso 1 1 calc R . .
C15 C 0.1315(9) 0.1708(6) 1.1573(5) 0.0612(16) Uani 1 1 d . . .
H15 H 0.1166 0.1114 1.2173 0.073 Uiso 1 1 calc R . .
C16 C 0.1935(8) 0.2551(5) 1.1627(5) 0.0570(16) Uani 1 1 d . . .
H16 H 0.2232 0.2545 1.2262 0.068 Uiso 1 1 calc R . .
C17 C 0.2133(7) 0.3447(5) 1.0721(5) 0.0470(13) Uani 1 1 d . . .
C18 C 0.2755(7) 0.4373(5) 1.0716(5) 0.0520(15) Uani 1 1 d . . .
H18 H 0.3085 0.4395 1.1330 0.062 Uiso 1 1 calc R . .
C19 C 0.2880(7) 0.5238(5) 0.9824(6) 0.0584(17) Uani 1 1 d . . .
H19 H 0.3317 0.5835 0.9831 0.070 Uiso 1 1 calc R . .
C20 C 0.2359(7) 0.5239(5) 0.8897(5) 0.0507(14) Uani 1 1 d . . .
H20 H 0.2407 0.5849 0.8304 0.061 Uiso 1 1 calc R . .
C21 C 0.1779(6) 0.4341(4) 0.8862(5) 0.0412(12) Uani 1 1 d . . .
C22 C 0.1679(6) 0.3426(4) 0.9775(4) 0.0391(12) Uani 1 1 d . . .
N3 N -0.2834(6) 0.1815(4) 0.9235(4) 0.0467(11) Uani 1 1 d . . .
O2 O -0.4371(6) 0.1922(4) 0.9650(5) 0.0825(15) Uani 1 1 d . . .
O3 O -0.2016(6) 0.0973(3) 0.8853(4) 0.0651(12) Uani 1 1 d . . .
O4 O -0.2065(5) 0.2560(4) 0.9152(4) 0.0680(13) Uani 1 1 d . . .
Cl1 Cl -0.5560(4) 0.3358(2) 0.3803(2) 0.1113(8) Uani 1 1 d D . .
O5 O -0.665(3) 0.4419(13) 0.385(2) 0.172(12) Uani 0.50 1 d PDU A 1
O6 O -0.636(3) 0.260(2) 0.4594(19) 0.256(18) Uani 0.50 1 d PDU A 1
O7 O -0.531(2) 0.3012(15) 0.2863(11) 0.083(5) Uani 0.50 1 d PDU A 1
O8 O -0.402(2) 0.3352(18) 0.404(2) 0.141(11) Uani 0.50 1 d PDU A 1
O5' O -0.614(2) 0.4463(7) 0.358(2) 0.141(10) Uani 0.50 1 d PDU A 2
O6' O -0.6015(19) 0.2688(9) 0.4859(7) 0.084(5) Uani 0.50 1 d PDU A 2
O7' O -0.602(2) 0.2734(17) 0.3250(15) 0.096(7) Uani 0.50 1 d PDU A 2
O8' O -0.3764(12) 0.3179(14) 0.3675(15) 0.078(5) Uani 0.50 1 d PDU A 2

loop_
_atom_site_aniso_label
_atom_site_aniso_U_11
_atom_site_aniso_U_22
_atom_site_aniso_U_33
_atom_site_aniso_U_23
_atom_site_aniso_U_13
_atom_site_aniso_U_12
Cu1 0.0387(4) 0.0345(3) 0.0415(4) -0.0086(3) -0.0134(3) -0.0062(3)
S1 0.0459(8) 0.0347(6) 0.0475(8) -0.0034(6) -0.0169(6) -0.0047(6)
S2 0.0477(8) 0.0374(7) 0.0520(8) -0.0063(6) -0.0187(6) -0.0098(6)
O1 0.041(2) 0.046(2) 0.078(3) -0.004(2) -0.001(2) -0.0046(19)
N1 0.036(2) 0.030(2) 0.043(2) -0.0061(18) -0.0149(19) -0.0062(17)
N2 0.036(2) 0.036(2) 0.044(3) -0.010(2) -0.0094(19) -0.0043(18)
C1 0.058(4) 0.043(3) 0.068(4) -0.019(3) -0.016(3) -0.001(3)
C2 0.088(5) 0.066(4) 0.078(5) -0.044(4) -0.012(4) -0.007(4)
C3 0.074(5) 0.077(5) 0.060(4) -0.040(4) -0.010(4) -0.010(4)
C4 0.047(3) 0.060(3) 0.050(3) -0.017(3) -0.011(3) -0.014(3)
C5 0.064(4) 0.070(4) 0.042(3) -0.006(3) -0.022(3) -0.015(3)
C6 0.051(4) 0.057(4) 0.052(4) 0.005(3) -0.026(3) -0.005(3)
C7 0.042(3) 0.038(3) 0.057(4) -0.006(3) -0.020(3) -0.003(2)
C8 0.032(3) 0.045(3) 0.043(3) -0.012(2) -0.006(2) -0.013(2)
C9 0.036(3) 0.033(3) 0.053(3) -0.013(2) -0.011(2) -0.006(2)
C10 0.047(3) 0.048(3) 0.065(4) -0.009(3) -0.028(3) 0.005(3)
C11 0.031(3) 0.066(4) 0.071(4) -0.022(3) -0.015(3) -0.003(3)
C12 0.049(4) 0.066(4) 0.054(4) -0.013(3) 0.001(3) -0.022(3)
C13 0.069(4) 0.051(3) 0.047(3) -0.001(3) -0.010(3) -0.027(3)
C14 0.053(4) 0.047(3) 0.048(3) -0.008(3) -0.012(3) -0.011(3)
C15 0.069(4) 0.071(4) 0.040(3) -0.004(3) -0.016(3) -0.014(3)
C16 0.053(4) 0.073(4) 0.049(4) -0.023(3) -0.018(3) -0.005(3)
C17 0.030(3) 0.062(3) 0.051(3) -0.027(3) -0.008(2) 0.001(2)
C18 0.037(3) 0.063(4) 0.068(4) -0.034(3) -0.018(3) -0.003(3)
C19 0.037(3) 0.059(4) 0.093(5) -0.045(4) -0.012(3) -0.007(3)
C20 0.046(3) 0.042(3) 0.066(4) -0.016(3) -0.012(3) -0.011(3)
C21 0.031(3) 0.039(3) 0.056(3) -0.020(3) -0.006(2) -0.005(2)
C22 0.029(3) 0.043(3) 0.047(3) -0.017(2) -0.007(2) -0.004(2)
N3 0.035(3) 0.057(3) 0.043(3) -0.003(2) -0.010(2) -0.010(2)
O2 0.039(3) 0.095(4) 0.105(4) -0.022(3) 0.001(3) -0.019(2)
O3 0.052(3) 0.048(2) 0.093(4) -0.015(2) -0.015(2) -0.010(2)
O4 0.050(3) 0.083(3) 0.086(3) -0.053(3) 0.007(2) -0.028(2)
Cl1 0.126(2) 0.1063(18) 0.109(2) -0.0291(16) -0.0236(17) -0.0342(17)
O5 0.154(19) 0.145(17) 0.20(2) -0.112(15) -0.103(16) 0.128(14)
O6 0.19(2) 0.32(3) 0.24(3) 0.05(2) 0.02(2) -0.23(2)
O7 0.105(13) 0.094(10) 0.071(9) -0.046(8) -0.047(9) 0.001(9)
O8 0.20(2) 0.086(12) 0.22(2) -0.006(11) -0.18(2) -0.043(12)
O5' 0.065(8) 0.015(5) 0.33(3) -0.043(9) -0.041(12) 0.008(5)
O6' 0.117(11) 0.071(7) 0.030(5) -0.004(5) 0.004(6) 0.003(7)
O7' 0.091(13) 0.104(12) 0.127(16) -0.059(12) -0.042(10) -0.023(8)
O8' 0.030(5) 0.052(7) 0.144(14) -0.004(8) -0.020(6) -0.015(5)

loop_
_atom_type_symbol
_atom_type_description
_atom_type_scat_dispersion_real
_atom_type_scat_dispersion_imag
_atom_type_scat_source
C C 0.0033 0.0016 'International Tables Vol C Tables 4.2.6.8 and 6.1.1.4'
H H 0.0000 0.0000 'International Tables Vol C Tables 4.2.6.8 and 6.1.1.4'
N N 0.0061 0.0033 'International Tables Vol C Tables 4.2.6.8 and 6.1.1.4'
O O 0.0106 0.0060 'International Tables Vol C Tables 4.2.6.8 and 6.1.1.4'
S S 0.1246 0.1234 'International Tables Vol C Tables 4.2.6.8 and 6.1.1.4'
Cu Cu 0.3201 1.2651 'International Tables Vol C Tables 4.2.6.8 and 6.1.1.4'
Cl Cl 0.1484 0.1585 'International Tables Vol C Tables 4.2.6.8 and 6.1.1.4'

loop_
_geom_angle_atom_site_label_1
_geom_angle_atom_site_label_2
_geom_angle_atom_site_label_3
_geom_angle
N1 Cu1 N2 177.55(17)
N1 Cu1 O4 92.53(17)
N2 Cu1 O4 89.36(17)
N1 Cu1 S2 93.56(12)
N2 Cu1 S2 84.42(12)
O4 Cu1 S2 106.26(13)
N1 Cu1 S1 84.69(11)
N2 Cu1 S1 96.23(12)
O4 Cu1 S1 107.54(13)
S2 Cu1 S1 146.20(6)
N1 Cu1 O1 88.91(16)
N2 Cu1 O1 89.21(16)
O4 Cu1 O1 178.55(15)
S2 Cu1 O1 73.82(9)
S1 Cu1 O1 72.41(9)
C9 S1 C10 102.4(3)
C9 S1 Cu1 94.41(16)
C10 S1 Cu1 104.32(19)
C21 S2 C13 102.1(3)
C21 S2 Cu1 95.41(18)
C13 S2 Cu1 102.57(19)
C12 O1 C11 117.2(4)
C12 O1 Cu1 120.6(3)
C11 O1 Cu1 122.2(3)
C7 N1 C8 119.0(4)
C7 N1 Cu1 120.7(3)
C8 N1 Cu1 120.2(3)
C14 N2 C22 118.1(4)
C14 N2 Cu1 121.2(3)
C22 N2 Cu1 120.7(3)
C9 C1 C2 119.8(6)
C3 C2 C1 121.7(6)
C2 C3 C4 119.3(6)
C5 C4 C3 122.1(6)
C5 C4 C8 118.9(5)
C3 C4 C8 119.0(5)
C6 C5 C4 118.9(5)
C5 C6 C7 120.3(5)
N1 C7 C6 122.5(5)
N1 C8 C9 120.6(4)
N1 C8 C4 120.3(5)
C9 C8 C4 119.1(5)
C1 C9 C8 121.0(5)
C1 C9 S1 120.3(4)
C8 C9 S1 118.7(4)
C11 C10 S1 113.7(4)
O1 C11 C10 108.2(5)
O1 C12 C13 108.1(5)
C12 C13 S2 115.2(4)
N2 C14 C15 123.6(5)
C16 C15 C14 119.5(6)
C15 C16 C17 119.7(5)
C16 C17 C22 118.6(5)
C16 C17 C18 123.1(5)
C22 C17 C18 118.3(6)
C19 C18 C17 120.9(5)
C18 C19 C20 120.8(5)
C21 C20 C19 120.0(6)
C20 C21 C22 119.7(5)
C20 C21 S2 121.1(5)
C22 C21 S2 119.1(4)
N2 C22 C17 120.5(5)
N2 C22 C21 119.2(4)
C17 C22 C21 120.3(5)
O2 N3 O3 120.0(5)
O2 N3 O4 120.9(5)
O3 N3 O4 119.1(5)
N3 O4 Cu1 122.0(3)
O6 Cl1 O7 104.7(13)
O6 Cl1 O8 109.4(14)
O7 Cl1 O8 113.2(11)
O5' Cl1 O7' 117.6(12)
O6 Cl1 O5 106.5(14)
O7 Cl1 O5 115.6(11)
O8 Cl1 O5 107.2(11)
O5' Cl1 O8' 105.6(9)
O7' Cl1 O8' 113.5(10)
O5' Cl1 O6' 121.9(12)
O7' Cl1 O6' 96.4(9)
O8' Cl1 O6' 100.9(9)

loop_
_geom_bond_atom_site_label_1
_geom_bond_atom_site_label_2
_geom_bond_distance
Cu1 N1 1.972(4)
Cu1 N2 1.978(4)
Cu1 O4 2.128(4)
Cu1 S2 2.4154(14)
Cu1 S1 2.4297(14)
Cu1 O1 2.519(4)
S1 C9 1.782(5)
S1 C10 1.808(6)
S2 C21 1.765(5)
S2 C13 1.812(7)
O1 C12 1.405(7)
O1 C11 1.406(7)
N1 C7 1.320(6)
N1 C8 1.372(6)
N2 C14 1.307(7)
N2 C22 1.386(6)
C1 C9 1.348(7)
C1 C2 1.398(9)
C2 C3 1.361(9)
C3 C4 1.412(8)
C4 C5 1.409(8)
C4 C8 1.414(7)
C5 C6 1.340(8)
C6 C7 1.403(8)
C8 C9 1.403(7)
C10 C11 1.501(9)
C12 C13 1.487(9)
C14 C15 1.395(8)
C15 C16 1.335(8)
C16 C17 1.401(9)
C17 C22 1.402(7)
C17 C18 1.407(8)
C18 C19 1.362(9)
C19 C20 1.398(8)
C20 C21 1.370(7)
C21 C22 1.416(7)
N3 O2 1.211(6)
N3 O3 1.240(6)
N3 O4 1.245(6)
Cl1 O5' 1.319(9)
Cl1 O6 1.359(11)
Cl1 O7 1.362(9)
Cl1 O8 1.390(11)
Cl1 O7' 1.392(10)
Cl1 O5 1.393(11)
Cl1 O8' 1.397(9)
Cl1 O6' 1.415(9)
